data_7046001
loop_
_publ_author_name
'Leng, Ji-Dong'
'Goodwin, Conrad A. P.'
'Vitorica-Yrezabal, I\~nigo J'
'Mills, David P.'

_publ_section_title
;
 Salt metathesis routes to homoleptic near-linear Mg(ii) and Ca(ii) bulky
 bis(silyl)amide complexes.
;
_journal_issue 36
_journal_name_full 'Dalton transactions (Cambridge, England : 2003)'
_journal_page_first 12526
_journal_page_last 12533
_journal_paper_doi 10.1039/c8dt00802g
_journal_volume 47
_journal_year 2018
_chemical_formula_moiety 'C20 H46 I Mg N O2 Si2'
_chemical_formula_sum 'C20 H46 I Mg N O2 Si2'
_chemical_formula_weight 539.97
_space_group_crystal_system orthorhombic
_space_group_IT_number 61
_space_group_name_Hall '-P 2ac 2ab'
_space_group_name_H-M_alt 'P b c a'
_symmetry_space_group_name_Hall '-P 2ac 2ab'
_symmetry_space_group_name_H-M 'P b c a'
_atom_sites_solution_hydrogens geom
_atom_sites_solution_primary dual
_audit_creation_date 2018-02-18
_audit_creation_method
;
Olex2 1.2
(compiled 2017.08.10 svn.r3458 for OlexSys, GUI svn.r5381)
;
_audit_update_record
;
2018-02-25 deposited with the CCDC.
2018-04-10 downloaded from the CCDC.
;
_cell_angle_alpha 90
_cell_angle_beta 90
_cell_angle_gamma 90
_cell_formula_units_Z 8
_cell_length_a 19.3956(6)
_cell_length_b 7.8668(2)
_cell_length_c 36.2303(14)
_cell_measurement_reflns_used 5718
_cell_measurement_temperature 150.01(10)
_cell_measurement_theta_max 28.0370
_cell_measurement_theta_min 2.8440
_cell_volume 5528.1(3)
_computing_cell_refinement 'CrysAlisPro 1.171.39.30c (Rigaku OD, 2017)'
_computing_data_collection 'CrysAlisPro 1.171.39.30c (Rigaku OD, 2017)'
_computing_data_reduction 'CrysAlisPro 1.171.39.30c (Rigaku OD, 2017)'
_computing_molecular_graphics 'Olex2 (Dolomanov et al., 2009)'
_computing_publication_material 'Olex2 (Dolomanov et al., 2009)'
_computing_structure_refinement 'ShelXL (Sheldrick, 2015)'
_computing_structure_solution 'ShelXT (Sheldrick, 2015)'
_diffrn_ambient_environment N~2~
_diffrn_ambient_temperature 150.01(10)
_diffrn_detector 'CCD plate'
_diffrn_detector_area_resol_mean 8.0714
_diffrn_detector_type Eos
_diffrn_measured_fraction_theta_full 0.996
_diffrn_measured_fraction_theta_max 0.996
_diffrn_measurement_details
;
List of Runs (angles in degrees, time in seconds):

  # Type    Start    End  Width  t~exp~   \w     \q     \k     \f   Frames
#--------------------------------------------------------------------------
  1  \w    -19.00  26.00   0.50   20.00    --  -22.97 -99.00   0.00   90
  2  \w    -69.00  29.00   0.50   20.00    --  -22.97  19.00-180.00  196
  3  \w     37.00 102.00   0.50   20.00    --   23.91 178.00 -60.00  130
;
_diffrn_measurement_device 'four-circle diffractometer'
_diffrn_measurement_device_type 'SuperNova, Single source at offset/far, Eos'
_diffrn_measurement_method '\w scans'
_diffrn_orient_matrix_type 'CrysAlisPro convention (1999,Acta A55,543-557)'
_diffrn_orient_matrix_UB_11 -0.0310868000
_diffrn_orient_matrix_UB_12 0.0285008000
_diffrn_orient_matrix_UB_13 -0.0082769000
_diffrn_orient_matrix_UB_21 0.0188409000
_diffrn_orient_matrix_UB_22 0.0291326000
_diffrn_orient_matrix_UB_23 -0.0155265000
_diffrn_orient_matrix_UB_31 -0.0041586000
_diffrn_orient_matrix_UB_32 -0.0804070000
_diffrn_orient_matrix_UB_33 -0.0085708000
_diffrn_radiation_monochromator mirror
_diffrn_radiation_probe x-ray
_diffrn_radiation_type MoK\a
_diffrn_radiation_wavelength 0.71073
_diffrn_reflns_av_R_equivalents 0.0506
_diffrn_reflns_av_unetI/netI 0.0556
_diffrn_reflns_Laue_measured_fraction_full 0.996
_diffrn_reflns_Laue_measured_fraction_max 0.996
_diffrn_reflns_limit_h_max 23
_diffrn_reflns_limit_h_min -9
_diffrn_reflns_limit_k_max 9
_diffrn_reflns_limit_k_min -9
_diffrn_reflns_limit_l_max 42
_diffrn_reflns_limit_l_min -43
_diffrn_reflns_number 16211
_diffrn_reflns_point_group_measured_fraction_full 0.996
_diffrn_reflns_point_group_measured_fraction_max 0.996
_diffrn_reflns_theta_full 25.242
_diffrn_reflns_theta_max 25.350
_diffrn_reflns_theta_min 2.382
_diffrn_source 'micro-focus sealed X-ray tube'
_diffrn_source_type 'SuperNova (Mo) X-ray Source'
_exptl_absorpt_coefficient_mu 1.282
_exptl_absorpt_correction_T_max 1.000
_exptl_absorpt_correction_T_min 0.917
_exptl_absorpt_correction_type gaussian
_exptl_absorpt_process_details
;
CrysAlisPro 1.171.39.30c (Rigaku Oxford Diffraction, 2017)
Numerical absorption correction based on gaussian integration over
            a multifaceted crystal model
Empirical absorption correction using spherical harmonics,
 implemented in SCALE3 ABSPACK scaling algorithm.
;
_exptl_crystal_colour 'clear colourless'
_exptl_crystal_colour_lustre clear
_exptl_crystal_colour_primary colourless
_exptl_crystal_density_diffrn 1.298
_exptl_crystal_description block
_exptl_crystal_F_000 2256
_exptl_crystal_size_max 0.158
_exptl_crystal_size_mid 0.104
_exptl_crystal_size_min 0.076
_refine_diff_density_max 0.749
_refine_diff_density_min -0.534
_refine_diff_density_rms 0.082
_refine_ls_extinction_method none
_refine_ls_goodness_of_fit_ref 1.045
_refine_ls_hydrogen_treatment constr
_refine_ls_matrix_type full
_refine_ls_number_parameters 264
_refine_ls_number_reflns 5051
_refine_ls_number_restraints 279
_refine_ls_restrained_S_all 1.056
_refine_ls_R_factor_all 0.0569
_refine_ls_R_factor_gt 0.0381
_refine_ls_shift/su_max 0.003
_refine_ls_shift/su_mean 0.000
_refine_ls_structure_factor_coef Fsqd
_refine_ls_weighting_details 'w=1/[\s^2^(Fo^2^)+(0.0272P)^2^+0.8389P] where P=(Fo^2^+2Fc^2^)/3'
_refine_ls_weighting_scheme calc
_refine_ls_wR_factor_gt 0.0733
_refine_ls_wR_factor_ref 0.0820
_reflns_Friedel_coverage 0.000
_reflns_number_gt 3809
_reflns_number_total 5051
_reflns_threshold_expression 'I > 2\s(I)'
_cod_data_source_file c8dt00802g2.cif
_cod_data_source_block 5
_cod_depositor_comments 'Adding full bibliography for 7045998--7046003.cif.'
_cod_database_code 7046001
_manchester_internal_coll_name adpm261
_manchester_internal_coll_client JDL
_manchester_internal_coll_type custom
_manchester_internal_coll_frame_time 20s
_manchester_internal_coll_frame_width 0.5
_manchester_internal_coll_frame_method '\w scans'
_manchester_internal_coll_user JDL
_manchester_internal_coll_date 18/10/15
_manchester_internal_process_user CAPG
_manchester_internal_process_date 15/2/18
_manchester_internal_solution_user CAPG
_manchester_internal_solution_date 16/2/18
_manchester_internal_refinement_user CAPG
_manchester_internal_refinement_date 17/2/18
_manchester_internal_validation_user IVJY
_manchester_internal_validation_date 23/2/18
_manchester_internal_archive_date 23/2/18
_shelx_shelxl_version_number 2018/1
_chemical_oxdiff_formula MgC20N2Si3H30
_shelx_space_group_comment
;
The symmetry employed for this shelxl refinement is uniquely defined
by the following loop, which should always be used as a source of
symmetry information in preference to the above space-group names.
They are only intended as comments.
;
_reflns_odcompleteness_completeness 99.34
_reflns_odcompleteness_iscentric 1
_reflns_odcompleteness_theta 26.32
_olex2_refinement_description
;
1. Fixed Uiso
 At 1.2 times of:
  All C(H,H) groups, All C(H,H,H,H) groups
 At 1.5 times of:
  All C(H,H,H) groups
2. Restrained distances
 C15-C14 \\sim C19B-C18 \\sim C19A-C18
 with sigma of 0.01
 C16-C15 \\sim C14-C13 \\sim C18-C17 \\sim C20-C19B \\sim C20-C19A
 with sigma of 0.01
 O1-C16 \\sim O1-C13 \\sim O2-C17 \\sim O2-C20
 with sigma of 0.01
3. Uiso/Uaniso restraints and constraints
O2 \\sim C17 \\sim C18 \\sim C20 \\sim C19A \\sim C19B: within 2A with sigma of
0.008 and sigma for terminal atoms of 0.008
4. Rigid body (RIGU) restrains
 All non-hydrogen atoms
 with sigma for 1-2 distances of 0.001 and sigma for 1-3 distances of 0.001
5. Others
 Sof(H18C)=Sof(H18D)=Sof(H20C)=Sof(H20D)=Sof(C19B)=Sof(H19C)=Sof(H19D)=1-FVAR(1)
 Sof(H18A)=Sof(H18B)=Sof(H20A)=Sof(H20B)=Sof(C19A)=Sof(H19A)=Sof(H19B)=FVAR(1)
6.a Secondary CH2 refined with riding coordinates:
 C13(H13A,H13B), C14(H14A,H14B), C15(H15A,H15B), C16(H16A,H16B), C17(H17A,
 H17B), C18(H18A,H18B), C18(H18C,H18D), C20(H20A,H20B), C20(H20C,H20D),
 C19A(H19A,H19B), C19B(H19C,H19D)
6.b Idealised Me refined as rotating group:
 C2(H2A,H2B,H2C), C3(H3A,H3B,H3C), C4(H4A,H4B,H4C), C5(H5A,H5B,H5C), C6(H6A,
 H6B,H6C), C8(H8A,H8B,H8C), C9(H9A,H9B,H9C), C10(H10A,H10B,H10C), C11(H11A,H11B,
 H11C), C12(H12A,H12B,H12C)
;
_olex2_exptl_crystal_mounting_method 'From fomblin on a microscope slide.'
_olex2_submission_special_instructions 'No special instructions were received'
_oxdiff_exptl_absorpt_empirical_details
;
Empirical correction (ABSPACK) includes:
- Absorption correction using spherical harmonics
- Frame scaling
;
_oxdiff_exptl_absorpt_empirical_full_max 2.948
_oxdiff_exptl_absorpt_empirical_full_min 0.439

loop_
_space_group_symop_operation_xyz
'x, y, z'
'-x+1/2, -y, z+1/2'
'-x, y+1/2, -z+1/2'
'x+1/2, -y+1/2, -z'
'-x, -y, -z'
'x-1/2, y, -z-1/2'
'x, -y-1/2, z-1/2'
'-x-1/2, y-1/2, z'

loop_
_atom_site_label
_atom_site_type_symbol
_atom_site_fract_x
_atom_site_fract_y
_atom_site_fract_z
_atom_site_U_iso_or_equiv
_atom_site_adp_type
_atom_site_occupancy
_atom_site_site_symmetry_order
_atom_site_calc_flag
_atom_site_refinement_flags_posn
_atom_site_refinement_flags_adp
_atom_site_refinement_flags_occupancy
_atom_site_disorder_assembly
_atom_site_disorder_group
I1 I 0.65521(2) 0.33524(3) 0.62148(2) 0.03792(11) Uani 1 1 d . U . . .
Si1 Si 0.42612(5) 0.57565(11) 0.66876(3) 0.0227(2) Uani 1 1 d . U . . .
Si2 Si 0.43422(5) 0.47102(10) 0.58712(3) 0.0220(2) Uani 1 1 d . U . . .
Mg1 Mg 0.56631(5) 0.60419(12) 0.62568(3) 0.0221(3) Uani 1 1 d . U . . .
O1 O 0.59675(11) 0.7748(2) 0.58741(7) 0.0267(5) Uani 1 1 d D U . . .
O2 O 0.61876(12) 0.7297(3) 0.66659(7) 0.0305(5) Uani 1 1 d D U . . .
N1 N 0.46321(13) 0.5730(3) 0.62587(8) 0.0201(6) Uani 1 1 d . U . . .
C1 C 0.39833(17) 0.7986(4) 0.68413(11) 0.0270(7) Uani 1 1 d . U . . .
C2 C 0.45910(18) 0.9224(4) 0.68081(11) 0.0354(9) Uani 1 1 d . U . . .
H2A H 0.496066 0.885069 0.696455 0.053 Uiso 1 1 calc GR . . . .
H2B H 0.444592 1.033949 0.688215 0.053 Uiso 1 1 calc GR . . . .
H2C H 0.474685 0.925618 0.655666 0.053 Uiso 1 1 calc GR . . . .
C3 C 0.3750(2) 0.7967(5) 0.72463(11) 0.0450(10) Uani 1 1 d . U . . .
H3A H 0.336035 0.722549 0.727278 0.067 Uiso 1 1 calc GR . . . .
H3B H 0.362370 0.909681 0.732022 0.067 Uiso 1 1 calc GR . . . .
H3C H 0.412088 0.756809 0.739898 0.067 Uiso 1 1 calc GR . . . .
C4 C 0.33928(18) 0.8656(4) 0.66050(11) 0.0352(9) Uani 1 1 d . U . . .
H4A H 0.353624 0.870442 0.635159 0.053 Uiso 1 1 calc GR . . . .
H4B H 0.326741 0.977417 0.668709 0.053 Uiso 1 1 calc GR . . . .
H4C H 0.300295 0.791128 0.662738 0.053 Uiso 1 1 calc GR . . . .
C5 C 0.48964(18) 0.4972(4) 0.70439(11) 0.0361(9) Uani 1 1 d . U . . .
H5A H 0.512836 0.398133 0.695165 0.054 Uiso 1 1 calc GR . . . .
H5B H 0.465521 0.468953 0.726696 0.054 Uiso 1 1 calc GR . . . .
H5C H 0.522855 0.584674 0.709410 0.054 Uiso 1 1 calc GR . . . .
C6 C 0.34904(17) 0.4323(4) 0.67437(11) 0.0334(9) Uani 1 1 d . U . . .
H6A H 0.316029 0.456415 0.655337 0.050 Uiso 1 1 calc GR . . . .
H6B H 0.328374 0.451566 0.698086 0.050 Uiso 1 1 calc GR . . . .
H6C H 0.363421 0.315825 0.672561 0.050 Uiso 1 1 calc GR . . . .
C7 C 0.35749(17) 0.5695(4) 0.56144(11) 0.0276(7) Uani 1 1 d . U . . .
C8 C 0.37226(19) 0.7550(4) 0.55058(12) 0.0393(10) Uani 1 1 d . U . . .
H8A H 0.379482 0.821542 0.572460 0.059 Uiso 1 1 calc GR . . . .
H8B H 0.333718 0.799837 0.537107 0.059 Uiso 1 1 calc GR . . . .
H8C H 0.412805 0.759454 0.535416 0.059 Uiso 1 1 calc GR . . . .
C9 C 0.3447(2) 0.4685(5) 0.52530(11) 0.0433(10) Uani 1 1 d . U . . .
H9A H 0.384544 0.476909 0.509687 0.065 Uiso 1 1 calc GR . . . .
H9B H 0.305400 0.514874 0.512715 0.065 Uiso 1 1 calc GR . . . .
H9C H 0.336225 0.351339 0.531129 0.065 Uiso 1 1 calc GR . . . .
C10 C 0.29025(17) 0.5639(4) 0.58353(11) 0.0327(9) Uani 1 1 d . U . . .
H10A H 0.278923 0.447923 0.589149 0.049 Uiso 1 1 calc GR . . . .
H10B H 0.253800 0.613636 0.569232 0.049 Uiso 1 1 calc GR . . . .
H10C H 0.295869 0.626502 0.606073 0.049 Uiso 1 1 calc GR . . . .
C11 C 0.50584(17) 0.4647(4) 0.55189(10) 0.0308(8) Uani 1 1 d . U . . .
H11A H 0.516568 0.578340 0.544118 0.046 Uiso 1 1 calc GR . . . .
H11B H 0.491369 0.398965 0.530953 0.046 Uiso 1 1 calc GR . . . .
H11C H 0.546026 0.413610 0.562670 0.046 Uiso 1 1 calc GR . . . .
C12 C 0.41239(19) 0.2410(4) 0.59533(12) 0.0354(9) Uani 1 1 d . U . . .
H12A H 0.412079 0.181379 0.572208 0.053 Uiso 1 1 calc GR . . . .
H12B H 0.367710 0.233000 0.606595 0.053 Uiso 1 1 calc GR . . . .
H12C H 0.446243 0.191294 0.611363 0.053 Uiso 1 1 calc GR . . . .
C13 C 0.66119(17) 0.7670(4) 0.56672(11) 0.0360(9) Uani 1 1 d D U . . .
H13A H 0.662609 0.665846 0.551416 0.043 Uiso 1 1 calc R . . . .
H13B H 0.700380 0.765355 0.583343 0.043 Uiso 1 1 calc R . . . .
C14 C 0.6621(2) 0.9247(5) 0.54323(13) 0.0549(11) Uani 1 1 d D U . . .
H14A H 0.685632 0.904629 0.520014 0.066 Uiso 1 1 calc R . . . .
H14B H 0.684338 1.018254 0.555982 0.066 Uiso 1 1 calc R . . . .
C15 C 0.5861(2) 0.9605(5) 0.53712(12) 0.0565(11) Uani 1 1 d D U . . .
H15A H 0.578313 1.078887 0.530905 0.068 Uiso 1 1 calc R . . . .
H15B H 0.567295 0.889080 0.517768 0.068 Uiso 1 1 calc R . . . .
C16 C 0.55580(18) 0.9170(4) 0.57406(11) 0.0350(9) Uani 1 1 d D U . . .
H16A H 0.559059 1.012880 0.590801 0.042 Uiso 1 1 calc R . . . .
H16B H 0.507743 0.884797 0.571606 0.042 Uiso 1 1 calc R . . . .
C17 C 0.63750(19) 0.9084(4) 0.66465(11) 0.0359(8) Uani 1 1 d D U . . .
H17A H 0.599328 0.976167 0.655575 0.043 Uiso 1 1 calc R . . . .
H17B H 0.676963 0.925043 0.648600 0.043 Uiso 1 1 calc R . . . .
C18 C 0.6549(2) 0.9548(5) 0.70405(12) 0.0521(10) Uani 1 1 d D U . . .
H18A H 0.617208 1.016796 0.715387 0.063 Uiso 0.55(2) 1 calc R . P A 1
H18B H 0.696126 1.024389 0.704988 0.063 Uiso 0.55(2) 1 calc R . P A 1
H18C H 0.682153 1.057976 0.705305 0.063 Uiso 0.45(2) 1 calc R . P A 2
H18D H 0.613694 0.968143 0.718950 0.063 Uiso 0.45(2) 1 calc R . P A 2
C20 C 0.6649(2) 0.6552(5) 0.69359(12) 0.0494(10) Uani 1 1 d D U . . .
H20A H 0.710470 0.637867 0.683234 0.059 Uiso 0.55(2) 1 calc R . P A 1
H20B H 0.647249 0.547212 0.702397 0.059 Uiso 0.55(2) 1 calc R . P A 1
H20C H 0.701043 0.591168 0.681391 0.059 Uiso 0.45(2) 1 calc R . P A 2
H20D H 0.639782 0.579229 0.709833 0.059 Uiso 0.45(2) 1 calc R . P A 2
C19A C 0.6667(8) 0.7834(8) 0.7239(2) 0.0549(17) Uani 0.55(2) 1 d D U P A 1
H19A H 0.710975 0.782100 0.736381 0.066 Uiso 0.55(2) 1 calc R . P A 1
H19B H 0.630630 0.761746 0.741831 0.066 Uiso 0.55(2) 1 calc R . P A 1
C19B C 0.6957(8) 0.8027(10) 0.7155(4) 0.0536(19) Uani 0.45(2) 1 d D U P A 2
H19C H 0.691248 0.782888 0.741852 0.064 Uiso 0.45(2) 1 calc R . P A 2
H19D H 0.744112 0.817492 0.709609 0.064 Uiso 0.45(2) 1 calc R . P A 2

loop_
_atom_site_aniso_label
_atom_site_aniso_U_11
_atom_site_aniso_U_22
_atom_site_aniso_U_33
_atom_site_aniso_U_23
_atom_site_aniso_U_13
_atom_site_aniso_U_12
I1 0.02615(16) 0.02740(13) 0.0602(2) -0.00416(12) -0.00630(14) 0.00681(9)
Si1 0.0170(5) 0.0285(4) 0.0227(6) 0.0030(4) 0.0006(5) 0.0002(4)
Si2 0.0181(5) 0.0236(4) 0.0242(6) -0.0009(4) -0.0016(5) 0.0001(4)
Mg1 0.0161(6) 0.0229(5) 0.0272(7) 0.0001(5) 0.0004(5) -0.0003(4)
O1 0.0205(12) 0.0304(10) 0.0292(14) 0.0008(10) 0.0033(11) -0.0013(9)
O2 0.0254(13) 0.0333(10) 0.0327(14) -0.0011(10) -0.0057(11) -0.0041(9)
N1 0.0161(13) 0.0213(12) 0.0227(15) 0.0002(11) 0.0017(11) 0.0002(10)
C1 0.0206(16) 0.0334(14) 0.0270(18) -0.0040(14) 0.0045(14) 0.0012(11)
C2 0.0304(18) 0.0326(17) 0.043(3) -0.0069(17) -0.0010(18) -0.0032(13)
C3 0.044(3) 0.059(2) 0.0320(19) -0.0085(18) 0.0109(18) 0.0018(19)
C4 0.0290(18) 0.0351(18) 0.042(2) -0.0084(17) -0.0019(17) 0.0098(14)
C5 0.031(2) 0.050(2) 0.028(2) 0.0074(18) -0.0006(18) 0.0087(16)
C6 0.0266(19) 0.0380(17) 0.036(3) 0.0034(18) 0.0078(17) -0.0063(14)
C7 0.0204(15) 0.0349(14) 0.0273(19) 0.0014(13) -0.0060(14) 0.0006(12)
C8 0.032(2) 0.0423(16) 0.044(3) 0.0148(17) -0.006(2) 0.0026(15)
C9 0.029(2) 0.066(2) 0.035(2) -0.0116(18) -0.0087(18) 0.0048(18)
C10 0.0216(17) 0.0349(17) 0.041(2) -0.0028(16) -0.0020(16) 0.0021(14)
C11 0.0226(18) 0.0431(19) 0.027(2) -0.0089(16) -0.0014(17) 0.0029(14)
C12 0.036(2) 0.0265(15) 0.044(3) -0.0035(16) 0.000(2) -0.0025(14)
C13 0.0241(17) 0.0478(19) 0.036(2) -0.0047(16) 0.0088(16) -0.0075(13)
C14 0.066(2) 0.047(2) 0.052(3) 0.0000(18) 0.027(2) -0.0129(19)
C15 0.076(2) 0.044(2) 0.049(3) 0.0151(19) 0.011(2) 0.002(2)
C16 0.0338(19) 0.0281(15) 0.043(2) 0.0043(15) -0.0017(17) 0.0010(13)
C17 0.032(2) 0.0369(14) 0.0390(19) -0.0100(14) 0.0056(17) -0.0108(13)
C18 0.044(2) 0.0679(18) 0.045(2) -0.0220(17) 0.0018(19) -0.0153(17)
C20 0.043(2) 0.0656(18) 0.039(2) -0.0026(16) -0.0210(18) 0.0027(17)
C19A 0.041(4) 0.085(3) 0.038(2) -0.0146(19) -0.008(3) 0.004(3)
C19B 0.040(4) 0.085(3) 0.035(3) -0.020(2) -0.006(3) -0.005(2)

loop_
_atom_type_symbol
_atom_type_description
_atom_type_scat_dispersion_real
_atom_type_scat_dispersion_imag
_atom_type_scat_source
C C 0.0033 0.0016 'International Tables Vol C Tables 4.2.6.8 and 6.1.1.4'
H H 0.0000 0.0000 'International Tables Vol C Tables 4.2.6.8 and 6.1.1.4'
I I -0.4742 1.8119 'International Tables Vol C Tables 4.2.6.8 and 6.1.1.4'
Mg Mg 0.0486 0.0363 'International Tables Vol C Tables 4.2.6.8 and 6.1.1.4'
N N 0.0061 0.0033 'International Tables Vol C Tables 4.2.6.8 and 6.1.1.4'
O O 0.0106 0.0060 'International Tables Vol C Tables 4.2.6.8 and 6.1.1.4'
Si Si 0.0817 0.0704 'International Tables Vol C Tables 4.2.6.8 and 6.1.1.4'

loop_
_exptl_crystal_face_index_h
_exptl_crystal_face_index_k
_exptl_crystal_face_index_l
_exptl_crystal_face_perp_dist
-2 -9 -30 0.0617
3 -2 -50 0.0469
6 4 -46 0.0459
24 -4 -19 0.0280
25 5 0 0.0492
-16 7 25 0.0591
-26 -4 2 0.0558
-26 2 16 0.0399
20 3 33 0.0341
20 -7 17 0.0223
0 2 50 0.0269
-4 -10 24 0.0505

loop_
_geom_angle_atom_site_label_1
_geom_angle_atom_site_label_2
_geom_angle_atom_site_label_3
_geom_angle
N1 Si1 C1 113.13(14)
N1 Si1 C5 110.01(15)
N1 Si1 C6 115.09(16)
C5 Si1 C1 106.49(16)
C6 Si1 C1 107.05(15)
C6 Si1 C5 104.39(17)
N1 Si2 C7 117.60(14)
N1 Si2 C11 108.98(15)
N1 Si2 C12 113.26(16)
C11 Si2 C7 104.69(17)
C12 Si2 C7 106.87(16)
C12 Si2 C11 104.31(16)
O1 Mg1 I1 106.98(7)
O1 Mg1 O2 91.78(10)
O2 Mg1 I1 95.74(7)
N1 Mg1 I1 122.14(8)
N1 Mg1 O1 111.95(11)
N1 Mg1 O2 123.27(11)
C13 O1 Mg1 125.14(19)
C16 O1 Mg1 125.5(2)
C16 O1 C13 109.2(3)
C17 O2 Mg1 123.7(2)
C20 O2 Mg1 126.8(2)
C20 O2 C17 105.6(3)
Si1 N1 Mg1 114.74(15)
Si2 N1 Si1 127.72(16)
Si2 N1 Mg1 112.36(14)
C2 C1 Si1 110.0(2)
C2 C1 C3 107.9(3)
C3 C1 Si1 110.6(2)
C4 C1 Si1 111.4(2)
C4 C1 C2 108.3(3)
C4 C1 C3 108.6(3)
C1 C2 H2A 109.5
C1 C2 H2B 109.5
C1 C2 H2C 109.5
H2A C2 H2B 109.5
H2A C2 H2C 109.5
H2B C2 H2C 109.5
C1 C3 H3A 109.5
C1 C3 H3B 109.5
C1 C3 H3C 109.5
H3A C3 H3B 109.5
H3A C3 H3C 109.5
H3B C3 H3C 109.5
C1 C4 H4A 109.5
C1 C4 H4B 109.5
C1 C4 H4C 109.5
H4A C4 H4B 109.5
H4A C4 H4C 109.5
H4B C4 H4C 109.5
Si1 C5 H5A 109.5
Si1 C5 H5B 109.5
Si1 C5 H5C 109.5
H5A C5 H5B 109.5
H5A C5 H5C 109.5
H5B C5 H5C 109.5
Si1 C6 H6A 109.5
Si1 C6 H6B 109.5
Si1 C6 H6C 109.5
H6A C6 H6B 109.5
H6A C6 H6C 109.5
H6B C6 H6C 109.5
C8 C7 Si2 111.3(2)
C8 C7 C9 107.4(3)
C9 C7 Si2 109.1(2)
C10 C7 Si2 113.3(3)
C10 C7 C8 108.6(3)
C10 C7 C9 106.9(3)
C7 C8 H8A 109.5
C7 C8 H8B 109.5
C7 C8 H8C 109.5
H8A C8 H8B 109.5
H8A C8 H8C 109.5
H8B C8 H8C 109.5
C7 C9 H9A 109.5
C7 C9 H9B 109.5
C7 C9 H9C 109.5
H9A C9 H9B 109.5
H9A C9 H9C 109.5
H9B C9 H9C 109.5
C7 C10 H10A 109.5
C7 C10 H10B 109.5
C7 C10 H10C 109.5
H10A C10 H10B 109.5
H10A C10 H10C 109.5
H10B C10 H10C 109.5
Si2 C11 H11A 109.5
Si2 C11 H11B 109.5
Si2 C11 H11C 109.5
H11A C11 H11B 109.5
H11A C11 H11C 109.5
H11B C11 H11C 109.5
Si2 C12 H12A 109.5
Si2 C12 H12B 109.5
Si2 C12 H12C 109.5
H12A C12 H12B 109.5
H12A C12 H12C 109.5
H12B C12 H12C 109.5
O1 C13 H13A 110.7
O1 C13 H13B 110.7
O1 C13 C14 105.4(3)
H13A C13 H13B 108.8
C14 C13 H13A 110.7
C14 C13 H13B 110.7
C13 C14 H14A 111.2
C13 C14 H14B 111.2
C13 C14 C15 103.0(3)
H14A C14 H14B 109.1
C15 C14 H14A 111.2
C15 C14 H14B 111.2
C14 C15 H15A 111.4
C14 C15 H15B 111.4
H15A C15 H15B 109.2
C16 C15 C14 102.0(3)
C16 C15 H15A 111.4
C16 C15 H15B 111.4
O1 C16 C15 104.9(3)
O1 C16 H16A 110.8
O1 C16 H16B 110.8
C15 C16 H16A 110.8
C15 C16 H16B 110.8
H16A C16 H16B 108.8
O2 C17 H17A 110.9
O2 C17 H17B 110.9
O2 C17 C18 104.1(3)
H17A C17 H17B 109.0
C18 C17 H17A 110.9
C18 C17 H17B 110.9
C17 C18 H18A 110.7
C17 C18 H18B 110.7
C17 C18 H18C 111.6
C17 C18 H18D 111.6
C17 C18 C19A 105.2(4)
H18A C18 H18B 108.8
H18C C18 H18D 109.4
C19A C18 H18A 110.7
C19A C18 H18B 110.7
C19B C18 C17 100.8(5)
C19B C18 H18C 111.6
C19B C18 H18D 111.6
O2 C20 H20A 111.0
O2 C20 H20B 111.0
O2 C20 H20C 110.4
O2 C20 H20D 110.4
O2 C20 C19A 103.8(4)
O2 C20 C19B 106.6(4)
H20A C20 H20B 109.0
H20C C20 H20D 108.6
C19A C20 H20A 111.0
C19A C20 H20B 111.0
C19B C20 H20C 110.4
C19B C20 H20D 110.4
C18 C19A H19A 110.9
C18 C19A H19B 110.9
C20 C19A C18 104.1(5)
C20 C19A H19A 110.9
C20 C19A H19B 110.9
H19A C19A H19B 109.0
C18 C19B C20 104.8(5)
C18 C19B H19C 110.8
C18 C19B H19D 110.8
C20 C19B H19C 110.8
C20 C19B H19D 110.8
H19C C19B H19D 108.9

loop_
_geom_bond_atom_site_label_1
_geom_bond_atom_site_label_2
_geom_bond_distance
I1 Mg1 2.7336(10)
Si1 N1 1.713(3)
Si1 C1 1.917(3)
Si1 C5 1.888(4)
Si1 C6 1.884(3)
Si2 N1 1.712(3)
Si2 C7 1.919(3)
Si2 C11 1.887(4)
Si2 C12 1.882(3)
Mg1 O1 2.018(2)
Mg1 O2 2.051(3)
Mg1 N1 2.015(3)
O1 C13 1.459(4)
O1 C16 1.455(3)
O2 C17 1.453(3)
O2 C20 1.449(4)
C1 C2 1.534(4)
C1 C3 1.535(5)
C1 C4 1.524(5)
C2 H2A 0.9600
C2 H2B 0.9600
C2 H2C 0.9600
C3 H3A 0.9600
C3 H3B 0.9600
C3 H3C 0.9600
C4 H4A 0.9600
C4 H4B 0.9600
C4 H4C 0.9600
C5 H5A 0.9600
C5 H5B 0.9600
C5 H5C 0.9600
C6 H6A 0.9600
C6 H6B 0.9600
C6 H6C 0.9600
C7 C8 1.538(4)
C7 C9 1.551(5)
C7 C10 1.531(5)
C8 H8A 0.9600
C8 H8B 0.9600
C8 H8C 0.9600
C9 H9A 0.9600
C9 H9B 0.9600
C9 H9C 0.9600
C10 H10A 0.9600
C10 H10B 0.9600
C10 H10C 0.9600
C11 H11A 0.9600
C11 H11B 0.9600
C11 H11C 0.9600
C12 H12A 0.9600
C12 H12B 0.9600
C12 H12C 0.9600
C13 H13A 0.9700
C13 H13B 0.9700
C13 C14 1.505(5)
C14 H14A 0.9700
C14 H14B 0.9700
C14 C15 1.516(5)
C15 H15A 0.9700
C15 H15B 0.9700
C15 C16 1.502(5)
C16 H16A 0.9700
C16 H16B 0.9700
C17 H17A 0.9700
C17 H17B 0.9700
C17 C18 1.512(5)
C18 H18A 0.9700
C18 H18B 0.9700
C18 H18C 0.9700
C18 H18D 0.9700
C18 C19A 1.546(7)
C18 C19B 1.494(7)
C20 H20A 0.9700
C20 H20B 0.9700
C20 H20C 0.9700
C20 H20D 0.9700
C20 C19A 1.491(6)
C20 C19B 1.528(7)
C19A H19A 0.9700
C19A H19B 0.9700
C19B H19C 0.9700
C19B H19D 0.9700

loop_
_exptl_oxdiff_crystal_face_indexfrac_h
_exptl_oxdiff_crystal_face_indexfrac_k
_exptl_oxdiff_crystal_face_indexfrac_l
_exptl_oxdiff_crystal_face_x
_exptl_oxdiff_crystal_face_y
_exptl_oxdiff_crystal_face_z
-1.9999 -9.0000 -30.0011 0.0540 0.1659 0.9891
3.0001 -2.0000 -50.0016 0.2636 0.7746 0.5769
6.0001 4.0000 -46.0013 0.3082 0.9438 0.0477
24.0001 -3.9999 -19.0004 -0.7028 0.6307 0.3847
25.0000 5.0000 0.0004 -0.6347 0.6167 -0.5060
-16.0001 6.9999 25.0007 0.4900 -0.4857 -0.7106
-26.0000 -4.0000 1.9997 0.6777 -0.6374 0.4126
-26.0001 1.9999 16.0003 0.7328 -0.6800 -0.1898
19.9999 3.0000 33.0013 -0.8094 -0.0482 -0.6072
20.0000 -7.0000 17.0006 -0.9620 -0.0911 0.3340
-0.0001 2.0000 50.0016 -0.3569 -0.7181 -0.5894
-4.0000 -10.0000 24.0005 -0.3593 -0.7393 0.6150
